data_8107331
loop_
_publ_author_name
'Zhang, Zhenguo'
'Yuan, Changchun'
'Xun, Miao-Miao'
'Fu, Kai'

_publ_section_title
;
 Crystal structure of 2-hydroxy-1-tosylindolin-3-yl- 2-naphthoate,
 C26H21N1S1O5
;
_journal_issue 6
_journal_name_full 'Zeitschrift f\"ur Kristallographie - New Crystal Structures'
_journal_page_first 1193
_journal_page_last 1194
_journal_paper_doi 10.1515/ncrs-2022-0452
_journal_volume 237
_journal_year 2022
_chemical_formula_sum 'C26 H21 N O5 S'
_chemical_formula_weight 459.50
_space_group_crystal_system monoclinic
_space_group_IT_number 14
_space_group_name_Hall '-P 2ybc'
_space_group_name_H-M_alt 'P 1 21/c 1'
_atom_sites_solution_hydrogens geom
_cell_angle_alpha 90
_cell_angle_beta 100.073(8)
_cell_angle_gamma 90
_cell_formula_units_Z 4
_cell_length_a 7.623(3)
_cell_length_b 25.617(12)
_cell_length_c 11.775(5)
_cell_measurement_reflns_used 4587
_cell_measurement_temperature 298(2)
_cell_measurement_theta_max 26.34
_cell_measurement_theta_min 1.59
_cell_volume 2264.0(17)
_computing_cell_refinement 'Bruker SMART'
_computing_data_collection 'Bruker SMART'
_computing_data_reduction 'Bruker SAINT'
_computing_molecular_graphics 'Bruker SHELXTL'
_computing_publication_material 'Bruker SHELXTL'
_computing_structure_refinement 'SHELXL-2017/1 (Sheldrick, 2017)'
_computing_structure_solution 'SHELXL-2017/1 (Sheldrick, 2017)'
_diffrn_ambient_temperature 298(2)
_diffrn_measured_fraction_theta_full 0.997
_diffrn_measured_fraction_theta_max 0.994
_diffrn_measurement_device_type 'Bruker APEX CCD area detector'
_diffrn_measurement_method 'phi and omega scans'
_diffrn_radiation_type MoK\a
_diffrn_radiation_wavelength 0.71073
_diffrn_reflns_av_R_equivalents 0.0320
_diffrn_reflns_av_unetI/netI 0.0375
_diffrn_reflns_Laue_measured_fraction_full 0.997
_diffrn_reflns_Laue_measured_fraction_max 0.994
_diffrn_reflns_limit_h_max 5
_diffrn_reflns_limit_h_min -9
_diffrn_reflns_limit_k_max 31
_diffrn_reflns_limit_k_min -31
_diffrn_reflns_limit_l_max 14
_diffrn_reflns_limit_l_min -12
_diffrn_reflns_number 12292
_diffrn_reflns_point_group_measured_fraction_full 0.997
_diffrn_reflns_point_group_measured_fraction_max 0.994
_diffrn_reflns_theta_full 25.242
_diffrn_reflns_theta_max 26.340
_diffrn_reflns_theta_min 1.590
_exptl_absorpt_coefficient_mu 0.181
_exptl_absorpt_correction_T_max 0.9781
_exptl_absorpt_correction_T_min 0.9587
_exptl_absorpt_correction_type multi-scan
_exptl_absorpt_process_details SADABS
_exptl_crystal_colour colorless
_exptl_crystal_density_diffrn 1.348
_exptl_crystal_description block
_exptl_crystal_F_000 960
_exptl_crystal_size_max 0.230
_exptl_crystal_size_mid 0.200
_exptl_crystal_size_min 0.120
_refine_diff_density_max 0.368
_refine_diff_density_min -0.239
_refine_diff_density_rms 0.047
_refine_ls_extinction_coef .
_refine_ls_extinction_method none
_refine_ls_goodness_of_fit_ref 1.012
_refine_ls_hydrogen_treatment constr
_refine_ls_matrix_type full
_refine_ls_number_parameters 298
_refine_ls_number_reflns 4587
_refine_ls_number_restraints 0
_refine_ls_restrained_S_all 1.012
_refine_ls_R_factor_all 0.0645
_refine_ls_R_factor_gt 0.0470
_refine_ls_shift/su_max 0.001
_refine_ls_shift/su_mean 0.000
_refine_ls_structure_factor_coef Fsqd
_refine_ls_weighting_details 'w=1/[\s^2^(Fo^2^)+(0.0867P)^2^] where P=(Fo^2^+2Fc^2^)/3'
_refine_ls_weighting_scheme calc
_refine_ls_wR_factor_gt 0.1250
_refine_ls_wR_factor_ref 0.1365
_reflns_Friedel_coverage 0.000
_reflns_Friedel_fraction_full .
_reflns_Friedel_fraction_max .
_reflns_number_gt 3363
_reflns_number_total 4587
_reflns_threshold_expression 'I > 2\s(I)'
_cod_data_source_file suppl_j_ncrs-2022-0452_suppl.cif
_cod_data_source_block 1
_cod_original_cell_volume 2264.2(17)
_cod_original_sg_symbol_H-M 'P 21/c'
_cod_database_code 8107331
_shelx_space_group_comment
;
The symmetry employed for this shelxl refinement is uniquely defined
by the following loop, which should always be used as a source of
symmetry information in preference to the above space-group names.
They are only intended as comments.
;
_shelx_estimated_absorpt_t_min 0.959
_shelx_estimated_absorpt_t_max 0.979

loop_
_space_group_symop_operation_xyz
'x, y, z'
'-x, y+1/2, -z+1/2'
'-x, -y, -z'
'x, -y-1/2, z-1/2'

loop_
_atom_site_label
_atom_site_type_symbol
_atom_site_fract_x
_atom_site_fract_y
_atom_site_fract_z
_atom_site_U_iso_or_equiv
_atom_site_adp_type
_atom_site_occupancy
_atom_site_site_symmetry_order
_atom_site_calc_flag
_atom_site_refinement_flags_posn
_atom_site_refinement_flags_adp
_atom_site_refinement_flags_occupancy
_atom_site_disorder_assembly
_atom_site_disorder_group
S1 S 0.20654(6) 0.42815(2) 0.62890(4) 0.05140(17) Uani 1 1 d . . . . .
N1 N 0.08166(19) 0.44465(5) 0.72203(12) 0.0479(4) Uani 1 1 d . . . . .
O1 O -0.19596(16) 0.36414(4) 0.77700(10) 0.0492(3) Uani 1 1 d . . . . .
O2 O -0.3400(2) 0.35664(5) 0.92738(12) 0.0662(4) Uani 1 1 d . . . . .
O3 O -0.18949(17) 0.49181(5) 0.66884(10) 0.0601(4) Uani 1 1 d . . . . .
H3A H -0.159611 0.503996 0.610708 0.090 Uiso 1 1 calc R U . . .
O4 O 0.1227(2) 0.45117(5) 0.52270(12) 0.0734(5) Uani 1 1 d . . . . .
O5 O 0.38630(18) 0.44113(6) 0.67757(15) 0.0741(4) Uani 1 1 d . . . . .
C1 C -0.2778(2) 0.33663(7) 0.85025(14) 0.0473(4) Uani 1 1 d . . . . .
C2 C -0.2815(2) 0.27996(7) 0.82437(14) 0.0448(4) Uani 1 1 d . . . . .
C3 C -0.3489(2) 0.24645(7) 0.89787(14) 0.0464(4) Uani 1 1 d . . . . .
H3B H -0.389240 0.259928 0.961968 0.056 Uiso 1 1 calc R U . . .
C4 C -0.3577(2) 0.19178(7) 0.87752(14) 0.0455(4) Uani 1 1 d . . . . .
C5 C -0.4237(3) 0.15641(7) 0.95265(16) 0.0565(5) Uani 1 1 d . . . . .
H5B H -0.462332 0.169033 1.018095 0.068 Uiso 1 1 calc R U . . .
C6 C -0.4312(3) 0.10409(8) 0.93024(19) 0.0675(6) Uani 1 1 d . . . . .
H6A H -0.474571 0.081447 0.980520 0.081 Uiso 1 1 calc R U . . .
C7 C -0.3742(3) 0.08438(9) 0.8324(2) 0.0750(6) Uani 1 1 d . . . . .
H7A H -0.380589 0.048709 0.817562 0.090 Uiso 1 1 calc R U . . .
C8 C -0.3091(3) 0.11710(8) 0.75829(19) 0.0715(6) Uani 1 1 d . . . . .
H8A H -0.271584 0.103459 0.693347 0.086 Uiso 1 1 calc R U . . .
C9 C -0.2977(3) 0.17186(7) 0.77908(15) 0.0525(5) Uani 1 1 d . . . . .
C10 C -0.2290(3) 0.20742(8) 0.70580(16) 0.0614(5) Uani 1 1 d . . . . .
H10A H -0.188766 0.194703 0.640962 0.074 Uiso 1 1 calc R U . . .
C11 C -0.2201(3) 0.25927(7) 0.72729(15) 0.0534(5) Uani 1 1 d . . . . .
H11A H -0.173156 0.281482 0.677762 0.064 Uiso 1 1 calc R U . . .
C12 C 0.1302(3) 0.44137(7) 0.84494(15) 0.0485(4) Uani 1 1 d . . . . .
C13 C 0.2956(3) 0.45032(8) 0.9137(2) 0.0710(6) Uani 1 1 d . . . . .
H13A H 0.396201 0.457214 0.881538 0.085 Uiso 1 1 calc R U . . .
C14 C 0.3039(4) 0.44852(9) 1.0319(2) 0.0869(8) Uani 1 1 d . . . . .
H14A H 0.413218 0.453302 1.079937 0.104 Uiso 1 1 calc R U . . .
C15 C 0.1554(4) 0.43988(8) 1.08009(19) 0.0795(8) Uani 1 1 d . . . . .
H15A H 0.164693 0.440005 1.159897 0.095 Uiso 1 1 calc R U . . .
C16 C -0.0081(3) 0.43097(7) 1.01112(16) 0.0637(6) Uani 1 1 d . . . . .
H16A H -0.108688 0.425154 1.044049 0.076 Uiso 1 1 calc R U . . .
C17 C -0.0203(3) 0.43081(6) 0.89223(14) 0.0477(4) Uani 1 1 d . . . . .
C18 C -0.1754(2) 0.42023(6) 0.79728(14) 0.0460(4) Uani 1 1 d . . . . .
H18A H -0.285486 0.436547 0.812048 0.055 Uiso 1 1 calc R U . . .
C19 C -0.1162(2) 0.44213(7) 0.68971(14) 0.0449(4) Uani 1 1 d . . . . .
H19A H -0.152283 0.419129 0.623230 0.054 Uiso 1 1 calc R U . . .
C20 C 0.2708(3) 0.32747(7) 0.69876(17) 0.0585(5) Uani 1 1 d . . . . .
H20A H 0.321150 0.341193 0.770168 0.070 Uiso 1 1 calc R U . . .
C21 C 0.2714(3) 0.27410(8) 0.6793(2) 0.0700(6) Uani 1 1 d . . . . .
H21A H 0.321934 0.252058 0.738908 0.084 Uiso 1 1 calc R U . . .
C22 C 0.1990(3) 0.25287(8) 0.5740(2) 0.0722(6) Uani 1 1 d . . . . .
C23 C 0.1206(3) 0.28589(9) 0.4879(2) 0.0758(6) Uani 1 1 d . . . . .
H23A H 0.069174 0.272022 0.416909 0.091 Uiso 1 1 calc R U . . .
C24 C 0.1164(3) 0.33910(8) 0.50450(17) 0.0617(5) Uani 1 1 d . . . . .
H24A H 0.061833 0.360817 0.445430 0.074 Uiso 1 1 calc R U . . .
C25 C 0.1940(2) 0.35997(7) 0.60985(15) 0.0456(4) Uani 1 1 d . . . . .
C26 C 0.2100(4) 0.19435(9) 0.5533(3) 0.1151(11) Uani 1 1 d . . . . .
H26A H 0.268659 0.177638 0.622601 0.173 Uiso 1 1 calc R U . . .
H26B H 0.091952 0.180390 0.531875 0.173 Uiso 1 1 calc R U . . .
H26C H 0.276226 0.188146 0.492393 0.173 Uiso 1 1 calc R U . . .

loop_
_atom_site_aniso_label
_atom_site_aniso_U_11
_atom_site_aniso_U_22
_atom_site_aniso_U_33
_atom_site_aniso_U_23
_atom_site_aniso_U_13
_atom_site_aniso_U_12
S1 0.0567(3) 0.0385(3) 0.0650(3) 0.00539(19) 0.0272(2) 0.0002(2)
N1 0.0458(9) 0.0479(9) 0.0515(8) -0.0023(6) 0.0128(7) -0.0011(6)
O1 0.0565(7) 0.0440(7) 0.0492(7) 0.0025(5) 0.0154(6) -0.0070(5)
O2 0.0855(10) 0.0516(8) 0.0712(9) 0.0018(6) 0.0404(8) -0.0013(7)
O3 0.0694(9) 0.0559(8) 0.0593(8) 0.0212(6) 0.0231(7) 0.0171(6)
O4 0.1012(12) 0.0585(9) 0.0708(9) 0.0271(7) 0.0435(8) 0.0211(8)
O5 0.0525(9) 0.0588(9) 0.1184(13) -0.0149(8) 0.0356(8) -0.0157(7)
C1 0.0471(10) 0.0496(11) 0.0458(9) 0.0064(8) 0.0102(8) -0.0023(8)
C2 0.0434(10) 0.0496(10) 0.0407(9) 0.0042(7) 0.0059(7) -0.0038(8)
C3 0.0472(10) 0.0521(11) 0.0408(9) 0.0031(7) 0.0100(7) -0.0038(8)
C4 0.0434(10) 0.0490(10) 0.0431(9) 0.0036(7) 0.0048(7) -0.0051(8)
C5 0.0597(12) 0.0573(12) 0.0547(11) 0.0056(9) 0.0164(9) -0.0076(9)
C6 0.0739(14) 0.0560(13) 0.0735(14) 0.0149(10) 0.0157(11) -0.0112(10)
C7 0.1003(18) 0.0471(12) 0.0783(15) -0.0011(10) 0.0171(13) -0.0101(12)
C8 0.0989(17) 0.0551(12) 0.0646(13) -0.0099(10) 0.0252(12) -0.0051(11)
C9 0.0605(12) 0.0515(11) 0.0457(9) -0.0014(8) 0.0100(8) -0.0064(9)
C10 0.0824(15) 0.0621(13) 0.0441(10) -0.0030(8) 0.0231(10) -0.0040(10)
C11 0.0647(12) 0.0550(12) 0.0429(9) 0.0053(8) 0.0165(9) -0.0074(9)
C12 0.0562(11) 0.0370(9) 0.0510(10) -0.0056(7) 0.0055(8) 0.0031(8)
C13 0.0603(13) 0.0623(14) 0.0840(15) -0.0153(11) -0.0047(11) 0.0002(10)
C14 0.106(2) 0.0602(15) 0.0775(17) -0.0156(12) -0.0317(16) 0.0045(13)
C15 0.133(2) 0.0467(12) 0.0493(12) -0.0038(9) -0.0100(15) 0.0065(14)
C16 0.1027(18) 0.0412(11) 0.0482(11) 0.0020(8) 0.0164(11) 0.0067(10)
C17 0.0643(12) 0.0321(9) 0.0461(10) 0.0007(7) 0.0082(8) 0.0064(8)
C18 0.0500(10) 0.0412(10) 0.0487(9) 0.0060(7) 0.0143(8) 0.0025(8)
C19 0.0478(10) 0.0446(10) 0.0427(9) 0.0041(7) 0.0092(8) 0.0002(7)
C20 0.0598(12) 0.0489(11) 0.0625(11) 0.0041(9) -0.0010(9) -0.0010(9)
C21 0.0632(13) 0.0467(12) 0.0933(15) 0.0114(11) -0.0053(12) 0.0050(10)
C22 0.0535(13) 0.0467(12) 0.1144(19) -0.0164(12) 0.0089(13) -0.0054(10)
C23 0.0672(14) 0.0727(16) 0.0815(15) -0.0271(12) -0.0036(12) -0.0024(12)
C24 0.0569(12) 0.0618(13) 0.0621(12) -0.0035(9) -0.0012(9) 0.0039(9)
C25 0.0394(9) 0.0423(10) 0.0559(10) 0.0015(7) 0.0105(8) 0.0031(7)
C26 0.100(2) 0.0550(16) 0.188(3) -0.0269(18) 0.018(2) -0.0042(14)

loop_
_atom_type_symbol
_atom_type_description
_atom_type_scat_dispersion_real
_atom_type_scat_dispersion_imag
_atom_type_scat_source
C C 0.0033 0.0016 'International Tables Vol C Tables 4.2.6.8 and 6.1.1.4'
H H 0.0000 0.0000 'International Tables Vol C Tables 4.2.6.8 and 6.1.1.4'
N N 0.0061 0.0033 'International Tables Vol C Tables 4.2.6.8 and 6.1.1.4'
O O 0.0106 0.0060 'International Tables Vol C Tables 4.2.6.8 and 6.1.1.4'
S S 0.1246 0.1234 'International Tables Vol C Tables 4.2.6.8 and 6.1.1.4'

loop_
_geom_angle_atom_site_label_1
_geom_angle_atom_site_label_2
_geom_angle_atom_site_label_3
_geom_angle
_geom_angle_site_symmetry_1
_geom_angle_site_symmetry_3
O4 S1 O5 120.40(10) . .
O4 S1 N1 104.93(9) . .
O5 S1 N1 107.58(9) . .
O4 S1 C25 106.97(9) . .
O5 S1 C25 107.97(8) . .
N1 S1 C25 108.53(8) . .
C12 N1 C19 109.05(14) . .
C12 N1 S1 125.95(13) . .
C19 N1 S1 120.08(11) . .
C1 O1 C18 117.26(13) . .
C19 O3 H3A 109.5 . .
O2 C1 O1 123.03(17) . .
O2 C1 C2 124.97(16) . .
O1 C1 C2 112.00(15) . .
C3 C2 C11 119.11(17) . .
C3 C2 C1 118.42(16) . .
C11 C2 C1 122.47(15) . .
C2 C3 C4 121.28(17) . .
C2 C3 H3B 119.4 . .
C4 C3 H3B 119.4 . .
C9 C4 C5 118.79(17) . .
C9 C4 C3 118.79(15) . .
C5 C4 C3 122.42(16) . .
C6 C5 C4 120.93(18) . .
C6 C5 H5B 119.5 . .
C4 C5 H5B 119.5 . .
C5 C6 C7 120.41(19) . .
C5 C6 H6A 119.8 . .
C7 C6 H6A 119.8 . .
C8 C7 C6 120.4(2) . .
C8 C7 H7A 119.8 . .
C6 C7 H7A 119.8 . .
C7 C8 C9 120.9(2) . .
C7 C8 H8A 119.6 . .
C9 C8 H8A 119.6 . .
C4 C9 C10 118.33(17) . .
C4 C9 C8 118.55(17) . .
C10 C9 C8 123.13(18) . .
C11 C10 C9 121.98(18) . .
C11 C10 H10A 119.0 . .
C9 C10 H10A 119.0 . .
C10 C11 C2 120.50(17) . .
C10 C11 H11A 119.7 . .
C2 C11 H11A 119.7 . .
C17 C12 C13 121.78(19) . .
C17 C12 N1 109.37(16) . .
C13 C12 N1 128.72(19) . .
C14 C13 C12 117.2(2) . .
C14 C13 H13A 121.4 . .
C12 C13 H13A 121.4 . .
C15 C14 C13 121.8(2) . .
C15 C14 H14A 119.1 . .
C13 C14 H14A 119.1 . .
C14 C15 C16 120.6(2) . .
C14 C15 H15A 119.7 . .
C16 C15 H15A 119.7 . .
C15 C16 C17 119.2(2) . .
C15 C16 H16A 120.4 . .
C17 C16 H16A 120.4 . .
C12 C17 C16 119.40(19) . .
C12 C17 C18 109.57(15) . .
C16 C17 C18 131.03(19) . .
O1 C18 C17 110.30(13) . .
O1 C18 C19 105.38(13) . .
C17 C18 C19 104.06(14) . .
O1 C18 H18A 112.2 . .
C17 C18 H18A 112.2 . .
C19 C18 H18A 112.2 . .
O3 C19 N1 111.21(14) . .
O3 C19 C18 108.34(13) . .
N1 C19 C18 103.72(13) . .
O3 C19 H19A 111.1 . .
N1 C19 H19A 111.1 . .
C18 C19 H19A 111.1 . .
C25 C20 C21 118.77(19) . .
C25 C20 H20A 120.6 . .
C21 C20 H20A 120.6 . .
C22 C21 C20 121.7(2) . .
C22 C21 H21A 119.2 . .
C20 C21 H21A 119.2 . .
C23 C22 C21 118.35(19) . .
C23 C22 C26 121.1(2) . .
C21 C22 C26 120.5(2) . .
C22 C23 C24 121.5(2) . .
C22 C23 H23A 119.2 . .
C24 C23 H23A 119.2 . .
C23 C24 C25 119.45(19) . .
C23 C24 H24A 120.3 . .
C25 C24 H24A 120.3 . .
C24 C25 C20 120.20(18) . .
C24 C25 S1 120.13(14) . .
C20 C25 S1 119.57(14) . .
C22 C26 H26A 109.5 . .
C22 C26 H26B 109.5 . .
H26A C26 H26B 109.5 . .
C22 C26 H26C 109.5 . .
H26A C26 H26C 109.5 . .
H26B C26 H26C 109.5 . .

loop_
_geom_bond_atom_site_label_1
_geom_bond_atom_site_label_2
_geom_bond_distance
_geom_bond_site_symmetry_2
S1 O4 1.4285(15) .
S1 O5 1.4290(16) .
S1 N1 1.6287(16) .
S1 C25 1.761(2) .
N1 C12 1.432(2) .
N1 C19 1.491(2) .
O1 C1 1.348(2) .
O1 C18 1.461(2) .
O2 C1 1.210(2) .
O3 C19 1.394(2) .
O3 H3A 0.8200 .
C1 C2 1.483(3) .
C2 C3 1.380(2) .
C2 C11 1.412(2) .
C3 C4 1.421(2) .
C3 H3B 0.9300 .
C4 C9 1.414(3) .
C4 C5 1.419(2) .
C5 C6 1.365(3) .
C5 H5B 0.9300 .
C6 C7 1.395(3) .
C6 H6A 0.9300 .
C7 C8 1.364(3) .
C7 H7A 0.9300 .
C8 C9 1.424(3) .
C8 H8A 0.9300 .
C9 C10 1.417(3) .
C10 C11 1.352(3) .
C10 H10A 0.9300 .
C11 H11A 0.9300 .
C12 C17 1.386(3) .
C12 C13 1.393(3) .
C13 C14 1.382(4) .
C13 H13A 0.9300 .
C14 C15 1.370(4) .
C14 H14A 0.9300 .
C15 C16 1.382(3) .
C15 H15A 0.9300 .
C16 C17 1.387(3) .
C16 H16A 0.9300 .
C17 C18 1.503(3) .
C18 C19 1.524(2) .
C18 H18A 0.9800 .
C19 H19A 0.9800 .
C20 C25 1.385(3) .
C20 C21 1.386(3) .
C20 H20A 0.9300 .
C21 C22 1.378(3) .
C21 H21A 0.9300 .
C22 C23 1.374(3) .
C22 C26 1.524(3) .
C23 C24 1.378(3) .
C23 H23A 0.9300 .
C24 C25 1.385(3) .
C24 H24A 0.9300 .
C26 H26A 0.9600 .
C26 H26B 0.9600 .
C26 H26C 0.9600 .
